data_4080834
loop_
_publ_author_name
'Khiri-Meribout, Naima'
'Bertrand, Etienne'
'Bayardon, J\'er\^ome'
'Eymin, Marie-Jo\"elle'
'Rousselin, Yoann'
'Cattey, H\'el\`ene'
'Fortin, Daniel'
'Harvey, Pierre D.'
'Jug\'e, Sylvain'

_publ_section_title
;
 P-Chirogenic Phosphines Supported by Calix[4]arene: New Insight into
 Palladium-Catalyzed Asymmetric Allylic Substitution
;
_journal_issue 9
_journal_name_full Organometallics
_journal_page_first 2827
_journal_paper_doi 10.1021/om400229p
_journal_volume 32
_journal_year 2013
_chemical_absolute_configuration ad
_chemical_formula_moiety 'C53 H62 B O5 P'
_chemical_formula_sum 'C53 H62 B O5 P'
_chemical_formula_weight 820.81
_space_group_IT_number 19
_symmetry_cell_setting orthorhombic
_symmetry_space_group_name_Hall 'P 2ac 2ab'
_symmetry_space_group_name_H-M 'P 21 21 21'
_atom_sites_solution_hydrogens geom
_atom_sites_solution_primary direct
_atom_sites_solution_secondary difmap
_audit_creation_method SHELXL-97
_cell_angle_alpha 90.00
_cell_angle_beta 90.00
_cell_angle_gamma 90.00
_cell_formula_units_Z 4
_cell_length_a 15.5827(4)
_cell_length_b 15.7535(4)
_cell_length_c 18.4561(5)
_cell_measurement_reflns_used 17358
_cell_measurement_temperature 115(2)
_cell_measurement_theta_max 27.485
_cell_measurement_theta_min 0.998
_cell_volume 4530.6(2)
_computing_cell_refinement 'HKL Scalepack (Otwinowski & Minor 1997)'
_computing_data_collection 'KappaCCD Server Software (Nonius,1997)'
_computing_data_reduction 'HKL Denzo and Scalepack (Otwinowski & Minor 1997)'
_computing_molecular_graphics 'ORTEP3 (Farrugia,1997)'
_computing_publication_material 'WinGX publication routines (Farrugia, 1999)'
_computing_structure_refinement 'SHELXL-97 (Sheldrick, 1997)'
_computing_structure_solution 'SIR92 (Altomare, 1993)'
_diffrn_ambient_temperature 115(2)
_diffrn_measured_fraction_theta_full 0.989
_diffrn_measured_fraction_theta_max 0.989
_diffrn_measurement_device_type KappaCCD
_diffrn_measurement_method '\f scans (\k = 0) + additional \w scans'
_diffrn_radiation_monochromator graphite
_diffrn_radiation_source 'fine-focus sealed tube'
_diffrn_radiation_type MoK\a
_diffrn_radiation_wavelength 0.71073
_diffrn_reflns_av_R_equivalents 0.0693
_diffrn_reflns_av_sigmaI/netI 0.1058
_diffrn_reflns_limit_h_max 12
_diffrn_reflns_limit_h_min -20
_diffrn_reflns_limit_k_max 20
_diffrn_reflns_limit_k_min -19
_diffrn_reflns_limit_l_max 23
_diffrn_reflns_limit_l_min -20
_diffrn_reflns_number 22793
_diffrn_reflns_theta_full 27.54
_diffrn_reflns_theta_max 27.54
_diffrn_reflns_theta_min 2.90
_diffrn_standards_number 0
_exptl_absorpt_coefficient_mu 0.108
_exptl_absorpt_correction_type none
_exptl_crystal_colour colourless
_exptl_crystal_density_diffrn 1.203
_exptl_crystal_density_method 'not measured'
_exptl_crystal_description prism
_exptl_crystal_F_000 1760
_exptl_crystal_size_max 0.325
_exptl_crystal_size_mid 0.12
_exptl_crystal_size_min 0.12
_refine_diff_density_max 0.632
_refine_diff_density_min -0.430
_refine_diff_density_rms 0.052
_refine_ls_abs_structure_details 'Flack H D (1983), Acta Cryst. A39, 876-881'
_refine_ls_abs_structure_Flack 0.00(12)
_refine_ls_extinction_method none
_refine_ls_goodness_of_fit_ref 1.009
_refine_ls_hydrogen_treatment mixed
_refine_ls_matrix_type full
_refine_ls_number_parameters 582
_refine_ls_number_reflns 10049
_refine_ls_number_restraints 52
_refine_ls_restrained_S_all 1.021
_refine_ls_R_factor_all 0.1162
_refine_ls_R_factor_gt 0.0586
_refine_ls_shift/su_max 0.001
_refine_ls_shift/su_mean 0.000
_refine_ls_structure_factor_coef Fsqd
_refine_ls_weighting_details 'calc w=1/[\s^2^(Fo^2^)+(0.0628P)^2^+0.0000P] where P=(Fo^2^+2Fc^2^)/3'
_refine_ls_weighting_scheme calc
_refine_ls_wR_factor_gt 0.1186
_refine_ls_wR_factor_ref 0.1389
_reflns_number_gt 6177
_reflns_number_total 10049
_reflns_threshold_expression >2sigma(I)
_cod_data_source_file om400229p_si_002.cif
_cod_data_source_block compound4c_jug1new
_cod_database_code 4080834

loop_
_symmetry_equiv_pos_as_xyz
'x, y, z'
'-x+1/2, -y, z+1/2'
'x+1/2, -y+1/2, -z'
'-x, y+1/2, -z+1/2'

loop_
_atom_site_label
_atom_site_type_symbol
_atom_site_fract_x
_atom_site_fract_y
_atom_site_fract_z
_atom_site_U_iso_or_equiv
_atom_site_adp_type
_atom_site_occupancy
_atom_site_symmetry_multiplicity
_atom_site_calc_flag
_atom_site_refinement_flags
_atom_site_disorder_assembly
_atom_site_disorder_group
C1 C 0.3139(2) 0.14177(18) 1.03690(16) 0.0368(8) Uani 1 1 d . . .
C2 C 0.2798(3) 0.09623(19) 1.09537(17) 0.0462(10) Uani 1 1 d . . .
H2 H 0.2248 0.0736 1.0924 0.055 Uiso 1 1 calc R . .
C3 C 0.3283(3) 0.0849(2) 1.1579(2) 0.0576(11) Uani 1 1 d . . .
H3 H 0.3053 0.0545 1.1965 0.069 Uiso 1 1 calc R . .
C4 C 0.4089(3) 0.1177(2) 1.16334(19) 0.0555(11) Uani 1 1 d . . .
H4 H 0.4401 0.1102 1.2058 0.067 Uiso 1 1 calc R . .
C5 C 0.4445(3) 0.1620(2) 1.10633(17) 0.0475(9) Uani 1 1 d . . .
H5 H 0.4995 0.1845 1.1102 0.057 Uiso 1 1 calc R . .
C6 C 0.3971(2) 0.17255(19) 1.04282(16) 0.0376(8) Uani 1 1 d . A .
C7 C 0.3069(2) 0.11586(19) 0.87869(15) 0.0336(7) Uani 1 1 d . . .
C8 C 0.2939(2) 0.03117(19) 0.86030(16) 0.0371(8) Uani 1 1 d . . .
H8 H 0.2557 -0.0016 0.8872 0.045 Uiso 1 1 calc R . .
C9 C 0.3371(2) -0.0048(2) 0.80240(17) 0.0389(8) Uani 1 1 d . . .
H9 H 0.3288 -0.0616 0.7908 0.047 Uiso 1 1 calc R . .
C10 C 0.3927(2) 0.0446(2) 0.76200(17) 0.0395(8) Uani 1 1 d . . .
H10 H 0.4218 0.0207 0.7230 0.047 Uiso 1 1 calc R . .
C11 C 0.4055(2) 0.1288(2) 0.77909(16) 0.0398(8) Uani 1 1 d . . .
H11 H 0.4426 0.1617 0.7514 0.048 Uiso 1 1 calc R . .
C12 C 0.3628(2) 0.1644(2) 0.83744(15) 0.0367(8) Uani 1 1 d . . .
H12 H 0.3717 0.2211 0.8491 0.044 Uiso 1 1 calc R . .
C13 C 0.5105(6) 0.2441(7) 0.9851(5) 0.064(3) Uani 0.54 1 d PD A 1
H13A H 0.5223 0.2738 0.9408 0.096 Uiso 0.54 1 calc PR A 1
H13B H 0.5497 0.1974 0.9900 0.096 Uiso 0.54 1 calc PR A 1
H13C H 0.5173 0.2821 1.0253 0.096 Uiso 0.54 1 calc PR A 1
C13B C 0.5209(6) 0.1944(7) 0.9653(7) 0.065(4) Uani 0.46 1 d PD A 2
H13D H 0.5377 0.2261 0.9233 0.097 Uiso 0.46 1 calc PR A 2
H13E H 0.5267 0.1348 0.9557 0.097 Uiso 0.46 1 calc PR A 2
H13F H 0.5571 0.2096 1.0054 0.097 Uiso 0.46 1 calc PR A 2
C14 C 0.2377(2) 0.27022(18) 0.94178(15) 0.0310(7) Uani 1 1 d . . .
C15 C 0.2624(2) 0.33068(18) 0.99315(15) 0.0323(7) Uani 1 1 d . . .
H15 H 0.2912 0.3130 1.0346 0.039 Uiso 1 1 calc R . .
C16 C 0.2450(2) 0.41622(18) 0.98397(14) 0.0291(7) Uani 1 1 d . B .
C17 C 0.2005(2) 0.44098(19) 0.92203(16) 0.0318(7) Uani 1 1 d . . .
C18 C 0.1817(2) 0.3840(2) 0.86583(15) 0.0334(8) Uani 1 1 d . . .
C19 C 0.1995(2) 0.2989(2) 0.87775(16) 0.0350(8) Uani 1 1 d . . .
H19 H 0.1856 0.2597 0.8420 0.042 Uiso 1 1 calc R . .
C20 C 0.1507(2) 0.4157(2) 0.79295(15) 0.0355(8) Uani 1 1 d . . .
H20A H 0.0980 0.4476 0.7995 0.043 Uiso 1 1 calc R . .
H20B H 0.1382 0.3676 0.7619 0.043 Uiso 1 1 calc R . .
C21 C 0.2171(2) 0.47185(19) 0.75669(14) 0.0315(7) Uani 1 1 d . B .
C22 C 0.2018(2) 0.5574(2) 0.74047(15) 0.0328(7) Uani 1 1 d . . .
C23 C 0.2661(2) 0.6105(2) 0.71351(14) 0.0321(8) Uani 1 1 d . B .
C24 C 0.3453(2) 0.5747(2) 0.69824(16) 0.0346(8) Uani 1 1 d . . .
H24 H 0.3885 0.6087 0.6791 0.042 Uiso 1 1 calc R B .
C25 C 0.3615(2) 0.4902(2) 0.71071(16) 0.0357(8) Uani 1 1 d . B .
H25 H 0.4144 0.4670 0.6987 0.043 Uiso 1 1 calc R . .
C26 C 0.2979(2) 0.4396(2) 0.74153(16) 0.0341(7) Uani 1 1 d . . .
H26 H 0.3099 0.3831 0.7521 0.041 Uiso 1 1 calc R B .
C27 C 0.2537(2) 0.70543(19) 0.70515(15) 0.0368(8) Uani 1 1 d . . .
H27A H 0.2536 0.7203 0.6542 0.044 Uiso 1 1 calc R B .
H27B H 0.1989 0.7220 0.7257 0.044 Uiso 1 1 calc R . .
C28 C 0.3255(2) 0.75214(18) 0.74343(15) 0.0316(7) Uani 1 1 d . B .
C29 C 0.3337(2) 0.74539(18) 0.81913(15) 0.0301(7) Uani 1 1 d . . .
C30 C 0.4082(2) 0.77134(19) 0.85537(16) 0.0312(7) Uani 1 1 d . B .
C31 C 0.4717(2) 0.81105(18) 0.81453(16) 0.0349(8) Uani 1 1 d . . .
H31 H 0.5216 0.8294 0.8373 0.042 Uiso 1 1 calc R B .
C32 C 0.4624(2) 0.8238(2) 0.74086(16) 0.0389(8) Uani 1 1 d . B .
H32 H 0.5045 0.8526 0.7149 0.047 Uiso 1 1 calc R . .
C33 C 0.3903(2) 0.79379(19) 0.70603(16) 0.0395(9) Uani 1 1 d . . .
H33 H 0.3850 0.8016 0.6563 0.047 Uiso 1 1 calc R B .
C34 C 0.4202(2) 0.75062(18) 0.93474(15) 0.0298(7) Uani 1 1 d . . .
H34A H 0.3739 0.7761 0.9624 0.036 Uiso 1 1 calc R B .
H34B H 0.4738 0.7751 0.9515 0.036 Uiso 1 1 calc R . .
C35 C 0.42134(19) 0.65587(18) 0.94828(13) 0.0273(7) Uani 1 1 d . B .
C36 C 0.35831(18) 0.61613(18) 0.99020(14) 0.0248(7) Uani 1 1 d . . .
C37 C 0.3563(2) 0.52743(19) 0.99801(14) 0.0277(7) Uani 1 1 d . B .
C38 C 0.4228(2) 0.4808(2) 0.96763(15) 0.0320(7) Uani 1 1 d . . .
H38 H 0.4240 0.4223 0.9739 0.038 Uiso 1 1 calc R B .
C39 C 0.4876(2) 0.5202(2) 0.92793(16) 0.0347(8) Uani 1 1 d . B .
H39 H 0.5319 0.4881 0.9082 0.042 Uiso 1 1 calc R . .
C40 C 0.4857(2) 0.6063(2) 0.91817(16) 0.0327(7) Uani 1 1 d . . .
H40 H 0.5284 0.6321 0.8908 0.039 Uiso 1 1 calc R B .
C41 C 0.2817(2) 0.48330(19) 1.03490(14) 0.0296(7) Uani 1 1 d . . .
H41A H 0.2377 0.5244 1.0470 0.035 Uiso 1 1 calc R B .
H41B H 0.3011 0.4567 1.0794 0.035 Uiso 1 1 calc R . .
O2 O 0.17961(14) 0.52585(13) 0.91383(10) 0.0364(5) Uani 1 1 d D . .
C42 C 0.0891(2) 0.5424(2) 0.92529(18) 0.0474(9) Uani 1 1 d D . .
H42A H 0.0561 0.4990 0.9006 0.057 Uiso 1 1 calc R . .
H42B H 0.0748 0.5966 0.9033 0.057 Uiso 1 1 calc R . .
C43 C 0.0628(2) 0.5444(2) 1.00326(18) 0.0478(9) Uani 1 1 d D . .
H43A H 0.0871 0.5942 1.0264 0.057 Uiso 1 1 calc R . .
H43B H 0.0849 0.4946 1.0278 0.057 Uiso 1 1 calc R . .
C44 C -0.0345(2) 0.5467(3) 1.0102(3) 0.0697(13) Uani 1 1 d D . .
H44A H -0.0501 0.5480 1.0605 0.105 Uiso 1 1 calc R . .
H44B H -0.0585 0.4970 0.9879 0.105 Uiso 1 1 calc R . .
H44C H -0.0563 0.5965 0.9865 0.105 Uiso 1 1 calc R . .
O3A O 0.12101(13) 0.59050(14) 0.75582(11) 0.0387(6) Uani 0.55 1 d PD B 1
C45A C 0.0567(4) 0.5728(5) 0.6993(4) 0.038(2) Uani 0.55 1 d PD B 1
H45A H 0.0644 0.5157 0.6809 0.045 Uiso 0.55 1 calc PR B 1
H45B H 0.0639 0.6122 0.6594 0.045 Uiso 0.55 1 calc PR B 1
C46A C -0.0320(5) 0.5821(5) 0.7311(4) 0.048(2) Uani 0.55 1 d PD B 1
H46A H -0.0388 0.5420 0.7706 0.057 Uiso 0.55 1 calc PR B 1
H46B H -0.0743 0.5685 0.6944 0.057 Uiso 0.55 1 calc PR B 1
C47A C -0.0484(5) 0.6716(5) 0.7593(4) 0.055(2) Uani 0.55 1 d PD B 1
H47A H -0.1034 0.6736 0.7828 0.083 Uiso 0.55 1 calc PR B 1
H47B H -0.0479 0.7109 0.7195 0.083 Uiso 0.55 1 calc PR B 1
H47C H -0.0044 0.6868 0.7933 0.083 Uiso 0.55 1 calc PR B 1
O3B O 0.12101(13) 0.59050(14) 0.75582(11) 0.0387(6) Uani 0.45 1 d PD B 2
C45B C 0.0721(6) 0.6133(6) 0.6892(5) 0.031(2) Uani 0.45 1 d PD B 2
H45C H 0.0598 0.5624 0.6615 0.038 Uiso 0.45 1 calc PR B 2
H45D H 0.1063 0.6509 0.6592 0.038 Uiso 0.45 1 calc PR B 2
C46B C -0.0099(4) 0.6563(5) 0.7096(4) 0.0376(17) Uani 0.45 1 d PD B 2
H46C H -0.0391 0.6735 0.6656 0.045 Uiso 0.45 1 calc PR B 2
H46D H 0.0037 0.7073 0.7367 0.045 Uiso 0.45 1 calc PR B 2
C47B C -0.0709(6) 0.6023(8) 0.7545(6) 0.053(3) Uani 0.45 1 d PD B 2
H47D H -0.1202 0.6355 0.7677 0.079 Uiso 0.45 1 calc PR B 2
H47E H -0.0422 0.5832 0.7975 0.079 Uiso 0.45 1 calc PR B 2
H47F H -0.0890 0.5540 0.7266 0.079 Uiso 0.45 1 calc PR B 2
O4 O 0.26986(13) 0.70557(13) 0.85803(11) 0.0374(5) Uani 1 1 d D B .
C48 C 0.2067(3) 0.7586(3) 0.8902(2) 0.0847(16) Uani 1 1 d D . .
H48A H 0.1730 0.7223 0.9217 0.102 Uiso 1 1 calc R B .
H48B H 0.2374 0.7975 0.9216 0.102 Uiso 1 1 calc R . .
C49 C 0.1498(4) 0.8063(3) 0.8526(3) 0.0987(19) Uani 1 1 d D B .
H49A H 0.1224 0.7694 0.8174 0.118 Uiso 1 1 calc R . .
H49B H 0.1822 0.8482 0.8256 0.118 Uiso 1 1 calc R . .
C50 C 0.0801(2) 0.8523(3) 0.89265(18) 0.0537(10) Uani 1 1 d D . .
H50A H 0.0407 0.8767 0.8585 0.081 Uiso 1 1 calc R B .
H50B H 0.1049 0.8965 0.9217 0.081 Uiso 1 1 calc R . .
H50C H 0.0501 0.8131 0.9234 0.081 Uiso 1 1 calc R . .
O5 O 0.29481(13) 0.66510(12) 1.02231(9) 0.0285(5) Uani 1 1 d D B .
C51 C 0.3143(2) 0.6862(2) 1.09691(15) 0.0355(8) Uani 1 1 d D . .
H51A H 0.3695 0.7146 1.0995 0.043 Uiso 1 1 calc R B .
H51B H 0.3174 0.6348 1.1257 0.043 Uiso 1 1 calc R . .
C52 C 0.2455(2) 0.74339(19) 1.12607(16) 0.0421(8) Uani 1 1 d D B .
H52A H 0.2529 0.7484 1.1781 0.050 Uiso 1 1 calc R . .
H52B H 0.1902 0.7169 1.1175 0.050 Uiso 1 1 calc R . .
C53 C 0.2441(3) 0.8316(2) 1.09363(18) 0.0514(9) Uani 1 1 d D . .
H53A H 0.1980 0.8636 1.1146 0.077 Uiso 1 1 calc R B .
H53B H 0.2359 0.8276 1.0422 0.077 Uiso 1 1 calc R . .
H53C H 0.2976 0.8595 1.1035 0.077 Uiso 1 1 calc R . .
O1 O 0.42869(15) 0.21422(14) 0.98372(12) 0.0455(6) Uani 1 1 d D . .
P1 P 0.24903(6) 0.15688(5) 0.95673(4) 0.0373(2) Uani 1 1 d . . .
B1 B 0.1424(3) 0.1012(3) 0.9685(2) 0.0606(14) Uani 1 1 d . . .
H1A H 0.1535(3) 0.0322(13) 0.9775(3) 0.073 Uiso 1 1 calc R . .
H1B H 0.1028(8) 0.1102(3) 0.9189(9) 0.073 Uiso 1 1 calc R . .
H1C H 0.1081(7) 0.1284(6) 1.0160(9) 0.073 Uiso 1 1 calc R . .

loop_
_atom_site_aniso_label
_atom_site_aniso_U_11
_atom_site_aniso_U_22
_atom_site_aniso_U_33
_atom_site_aniso_U_23
_atom_site_aniso_U_13
_atom_site_aniso_U_12
C1 0.052(2) 0.0248(16) 0.0334(17) -0.0020(14) 0.0141(16) 0.0043(15)
C2 0.072(3) 0.0266(17) 0.0402(19) -0.0047(15) 0.0203(19) 0.0046(17)
C3 0.089(3) 0.045(2) 0.039(2) 0.0146(17) 0.024(2) 0.025(2)
C4 0.082(3) 0.047(2) 0.037(2) 0.0019(18) 0.008(2) 0.028(2)
C5 0.068(3) 0.0357(19) 0.0389(19) -0.0075(17) -0.0006(18) 0.0151(19)
C6 0.056(2) 0.0282(17) 0.0284(16) -0.0035(14) 0.0067(16) 0.0026(16)
C7 0.040(2) 0.0342(17) 0.0263(15) -0.0026(14) 0.0035(14) -0.0030(15)
C8 0.046(2) 0.0336(18) 0.0314(16) -0.0006(15) 0.0030(16) -0.0051(15)
C9 0.050(2) 0.0299(18) 0.0364(18) -0.0082(15) -0.0003(17) 0.0000(16)
C10 0.057(2) 0.0365(19) 0.0250(16) -0.0042(15) 0.0030(16) 0.0024(17)
C11 0.049(2) 0.0368(19) 0.0334(18) 0.0024(16) 0.0105(16) -0.0045(16)
C12 0.047(2) 0.0298(17) 0.0336(17) -0.0062(15) 0.0044(16) -0.0056(16)
C13 0.058(6) 0.087(7) 0.048(5) 0.014(6) 0.001(4) -0.028(6)
C13B 0.024(5) 0.061(7) 0.109(10) 0.031(7) 0.018(6) -0.010(5)
C14 0.0313(19) 0.0348(17) 0.0267(15) -0.0099(13) 0.0068(14) -0.0038(14)
C15 0.042(2) 0.0343(18) 0.0211(14) -0.0002(13) 0.0037(14) -0.0056(15)
C16 0.0310(17) 0.0336(16) 0.0227(14) -0.0039(13) 0.0085(14) -0.0041(15)
C17 0.0313(18) 0.0374(18) 0.0267(15) -0.0034(14) 0.0012(14) 0.0002(15)
C18 0.0329(19) 0.043(2) 0.0240(16) -0.0088(15) 0.0034(14) -0.0009(15)
C19 0.0291(18) 0.0419(19) 0.0341(17) -0.0161(15) 0.0020(15) -0.0082(15)
C20 0.0333(19) 0.0450(19) 0.0282(16) -0.0162(15) -0.0037(15) 0.0017(15)
C21 0.035(2) 0.0418(19) 0.0176(14) -0.0105(14) -0.0071(13) 0.0048(15)
C22 0.0289(17) 0.049(2) 0.0201(14) -0.0142(15) -0.0042(14) 0.0119(16)
C23 0.039(2) 0.0397(18) 0.0176(14) -0.0039(13) -0.0089(14) 0.0104(15)
C24 0.0334(19) 0.041(2) 0.0292(16) -0.0082(15) -0.0020(15) 0.0014(16)
C25 0.0347(19) 0.041(2) 0.0310(17) -0.0094(15) -0.0011(15) 0.0095(16)
C26 0.0404(19) 0.0322(17) 0.0299(16) -0.0108(14) -0.0077(15) 0.0050(16)
C27 0.048(2) 0.0406(18) 0.0216(15) -0.0061(13) -0.0097(16) 0.0119(17)
C28 0.042(2) 0.0290(16) 0.0240(15) -0.0032(13) -0.0045(15) 0.0152(15)
C29 0.0354(19) 0.0286(16) 0.0262(16) 0.0012(13) 0.0044(14) 0.0057(14)
C30 0.0366(19) 0.0326(17) 0.0244(15) -0.0004(14) -0.0027(15) 0.0015(15)
C31 0.037(2) 0.0310(18) 0.0370(18) 0.0052(15) -0.0003(16) 0.0014(14)
C32 0.050(2) 0.0371(19) 0.0292(17) 0.0063(15) 0.0086(16) 0.0050(16)
C33 0.064(3) 0.0333(18) 0.0217(16) 0.0046(14) 0.0094(17) 0.0118(18)
C34 0.0303(18) 0.0327(16) 0.0264(15) 0.0028(13) -0.0037(14) -0.0023(14)
C35 0.0326(18) 0.0310(16) 0.0183(13) 0.0025(13) -0.0082(13) -0.0012(15)
C36 0.0274(17) 0.0333(17) 0.0138(13) -0.0028(13) -0.0053(12) 0.0030(14)
C37 0.0330(18) 0.0329(17) 0.0171(14) 0.0009(13) -0.0030(13) -0.0007(14)
C38 0.044(2) 0.0288(16) 0.0235(15) 0.0022(13) -0.0014(15) 0.0066(15)
C39 0.0300(19) 0.043(2) 0.0311(16) 0.0039(16) 0.0020(14) 0.0114(16)
C40 0.0310(19) 0.041(2) 0.0264(15) 0.0045(15) -0.0016(14) -0.0032(15)
C41 0.045(2) 0.0285(15) 0.0152(13) -0.0006(12) -0.0014(13) -0.0010(14)
O2 0.0391(14) 0.0389(13) 0.0311(11) -0.0034(10) -0.0027(10) 0.0054(11)
C42 0.042(2) 0.058(2) 0.0422(19) -0.0180(18) -0.0111(17) 0.0147(18)
C43 0.047(2) 0.050(2) 0.047(2) -0.0191(17) 0.0056(18) -0.0001(17)
C44 0.048(3) 0.059(3) 0.102(3) -0.041(2) 0.012(2) -0.005(2)
O3A 0.0324(13) 0.0574(14) 0.0263(11) -0.0130(10) -0.0081(10) 0.0162(11)
C45A 0.034(5) 0.046(5) 0.034(4) -0.007(4) -0.010(3) 0.007(4)
C46A 0.059(6) 0.042(5) 0.041(5) 0.004(4) -0.015(4) 0.007(5)
C47A 0.041(4) 0.075(6) 0.051(5) -0.004(4) -0.004(4) 0.025(4)
O3B 0.0324(13) 0.0574(14) 0.0263(11) -0.0130(10) -0.0081(10) 0.0162(11)
C45B 0.034(5) 0.040(6) 0.020(4) -0.002(4) -0.001(3) -0.011(4)
C46B 0.030(4) 0.042(5) 0.041(4) 0.017(4) -0.009(4) 0.007(4)
C47B 0.042(7) 0.067(8) 0.050(6) 0.008(6) 0.011(5) 0.008(5)
O4 0.0355(14) 0.0454(13) 0.0314(11) -0.0080(10) 0.0063(10) -0.0052(11)
C48 0.071(3) 0.132(4) 0.052(2) 0.036(3) 0.027(2) 0.047(3)
C49 0.131(5) 0.075(3) 0.090(3) 0.040(3) 0.063(4) 0.049(3)
C50 0.054(3) 0.061(2) 0.046(2) -0.0114(19) 0.0059(19) 0.006(2)
O5 0.0332(12) 0.0321(11) 0.0201(9) -0.0029(9) -0.0006(9) 0.0017(10)
C51 0.046(2) 0.0390(19) 0.0218(15) -0.0023(13) -0.0037(15) 0.0025(16)
C52 0.048(2) 0.0447(19) 0.0332(17) -0.0068(15) 0.0071(17) -0.0035(18)
C53 0.057(2) 0.047(2) 0.050(2) -0.0048(17) 0.012(2) 0.010(2)
O1 0.0480(16) 0.0483(14) 0.0403(13) 0.0019(11) 0.0052(12) -0.0079(12)
P1 0.0483(5) 0.0331(4) 0.0304(4) -0.0067(4) 0.0114(4) -0.0108(5)
B1 0.058(3) 0.072(3) 0.051(3) -0.023(2) 0.020(2) -0.030(3)

loop_
_atom_type_symbol
_atom_type_description
_atom_type_scat_dispersion_real
_atom_type_scat_dispersion_imag
_atom_type_scat_source
C C 0.0033 0.0016 'International Tables Vol C Tables 4.2.6.8 and 6.1.1.4'
H H 0.0000 0.0000 'International Tables Vol C Tables 4.2.6.8 and 6.1.1.4'
O O 0.0106 0.0060 'International Tables Vol C Tables 4.2.6.8 and 6.1.1.4'
P P 0.1023 0.0942 'International Tables Vol C Tables 4.2.6.8 and 6.1.1.4'
B B 0.0013 0.0007 'International Tables Vol C Tables 4.2.6.8 and 6.1.1.4'

loop_
_geom_angle_atom_site_label_1
_geom_angle_atom_site_label_2
_geom_angle_atom_site_label_3
_geom_angle
C6 C1 C2 118.2(3)
C6 C1 P1 122.7(2)
C2 C1 P1 119.1(3)
C3 C2 C1 120.0(4)
C3 C2 H2 120.0
C1 C2 H2 120.0
C4 C3 C2 120.9(4)
C4 C3 H3 119.6
C2 C3 H3 119.6
C3 C4 C5 120.5(4)
C3 C4 H4 119.8
C5 C4 H4 119.8
C4 C5 C6 119.2(4)
C4 C5 H5 120.4
C6 C5 H5 120.4
O1 C6 C1 116.2(3)
O1 C6 C5 122.5(3)
C1 C6 C5 121.3(3)
C12 C7 C8 119.1(3)
C12 C7 P1 123.4(2)
C8 C7 P1 117.5(2)
C9 C8 C7 120.6(3)
C9 C8 H8 119.7
C7 C8 H8 119.7
C10 C9 C8 119.4(3)
C10 C9 H9 120.3
C8 C9 H9 120.3
C11 C10 C9 120.5(3)
C11 C10 H10 119.7
C9 C10 H10 119.7
C10 C11 C12 119.9(3)
C10 C11 H11 120.1
C12 C11 H11 120.1
C11 C12 C7 120.4(3)
C11 C12 H12 119.8
C7 C12 H12 119.8
O1 C13 H13A 109.5
O1 C13 H13B 109.5
H13A C13 H13B 109.5
O1 C13 H13C 109.5
H13A C13 H13C 109.5
H13B C13 H13C 109.5
O1 C13B H13D 109.5
O1 C13B H13E 109.5
H13D C13B H13E 109.5
O1 C13B H13F 109.5
H13D C13B H13F 109.5
H13E C13B H13F 109.5
C15 C14 C19 118.0(3)
C15 C14 P1 122.7(2)
C19 C14 P1 119.2(2)
C16 C15 C14 121.8(3)
C16 C15 H15 119.1
C14 C15 H15 119.1
C15 C16 C17 118.1(3)
C15 C16 C41 121.7(3)
C17 C16 C41 119.9(3)
O2 C17 C16 118.5(2)
O2 C17 C18 119.2(3)
C16 C17 C18 122.1(3)
C19 C18 C17 117.4(3)
C19 C18 C20 121.6(3)
C17 C18 C20 120.8(3)
C18 C19 C14 122.1(3)
C18 C19 H19 118.9
C14 C19 H19 118.9
C18 C20 C21 111.5(3)
C18 C20 H20A 109.3
C21 C20 H20A 109.3
C18 C20 H20B 109.3
C21 C20 H20B 109.3
H20A C20 H20B 108.0
C26 C21 C22 117.7(3)
C26 C21 C20 119.7(3)
C22 C21 C20 122.6(3)
O3A C22 C23 119.8(3)
O3A C22 C21 118.1(3)
C23 C22 C21 122.0(3)
C24 C23 C22 117.9(3)
C24 C23 C27 119.6(3)
C22 C23 C27 122.4(3)
C25 C24 C23 121.5(3)
C25 C24 H24 119.2
C23 C24 H24 119.2
C24 C25 C26 119.5(3)
C24 C25 H25 120.2
C26 C25 H25 120.2
C21 C26 C25 121.2(3)
C21 C26 H26 119.4
C25 C26 H26 119.4
C28 C27 C23 109.8(3)
C28 C27 H27A 109.7
C23 C27 H27A 109.7
C28 C27 H27B 109.7
C23 C27 H27B 109.7
H27A C27 H27B 108.2
C33 C28 C29 117.6(3)
C33 C28 C27 122.4(3)
C29 C28 C27 119.6(3)
O4 C29 C30 118.9(2)
O4 C29 C28 119.1(3)
C30 C29 C28 121.9(3)
C31 C30 C29 117.5(3)
C31 C30 C34 122.2(3)
C29 C30 C34 120.1(3)
C32 C31 C30 121.5(3)
C32 C31 H31 119.2
C30 C31 H31 119.2
C33 C32 C31 119.7(3)
C33 C32 H32 120.2
C31 C32 H32 120.2
C32 C33 C28 121.6(3)
C32 C33 H33 119.2
C28 C33 H33 119.2
C30 C34 C35 112.0(2)
C30 C34 H34A 109.2
C35 C34 H34A 109.2
C30 C34 H34B 109.2
C35 C34 H34B 109.2
H34A C34 H34B 107.9
C40 C35 C36 118.5(3)
C40 C35 C34 119.9(3)
C36 C35 C34 121.6(3)
O5 C36 C35 119.2(2)
O5 C36 C37 119.6(3)
C35 C36 C37 121.2(3)
C38 C37 C36 117.9(3)
C38 C37 C41 120.7(3)
C36 C37 C41 121.3(3)
C37 C38 C39 121.2(3)
C37 C38 H38 119.4
C39 C38 H38 119.4
C40 C39 C38 119.6(3)
C40 C39 H39 120.2
C38 C39 H39 120.2
C39 C40 C35 121.4(3)
C39 C40 H40 119.3
C35 C40 H40 119.3
C37 C41 C16 109.2(2)
C37 C41 H41A 109.8
C16 C41 H41A 109.8
C37 C41 H41B 109.8
C16 C41 H41B 109.8
H41A C41 H41B 108.3
C17 O2 C42 112.7(2)
O2 C42 C43 114.3(3)
O2 C42 H42A 108.7
C43 C42 H42A 108.7
O2 C42 H42B 108.7
C43 C42 H42B 108.7
H42A C42 H42B 107.6
C42 C43 C44 110.8(3)
C42 C43 H43A 109.5
C44 C43 H43A 109.5
C42 C43 H43B 109.5
C44 C43 H43B 109.5
H43A C43 H43B 108.1
C43 C44 H44A 109.5
C43 C44 H44B 109.5
H44A C44 H44B 109.5
C43 C44 H44C 109.5
H44A C44 H44C 109.5
H44B C44 H44C 109.5
C22 O3A C45A 113.6(3)
O3A C45A C46A 109.2(6)
O3A C45A H45A 109.8
C46A C45A H45A 109.8
O3A C45A H45B 109.8
C46A C45A H45B 109.8
H45A C45A H45B 108.3
C45A C46A C47A 112.1(7)
C45A C46A H46A 109.2
C47A C46A H46A 109.2
C45A C46A H46B 109.2
C47A C46A H46B 109.2
H46A C46A H46B 107.9
C46A C47A H47A 109.5
C46A C47A H47B 109.5
H47A C47A H47B 109.5
C46A C47A H47C 109.5
H47A C47A H47C 109.5
H47B C47A H47C 109.5
C46B C45B H45C 109.7
C46B C45B H45D 109.7
H45C C45B H45D 108.2
C45B C46B C47B 114.7(7)
C45B C46B H46C 108.6
C47B C46B H46C 108.6
C45B C46B H46D 108.6
C47B C46B H46D 108.6
H46C C46B H46D 107.6
C46B C47B H47D 109.5
C46B C47B H47E 109.5
H47D C47B H47E 109.5
C46B C47B H47F 109.5
H47D C47B H47F 109.5
H47E C47B H47F 109.5
C29 O4 C48 116.8(3)
C49 C48 O4 124.4(4)
C49 C48 H48A 106.2
O4 C48 H48A 106.2
C49 C48 H48B 106.2
O4 C48 H48B 106.2
H48A C48 H48B 106.4
C48 C49 C50 119.3(4)
C48 C49 H49A 107.5
C50 C49 H49A 107.5
C48 C49 H49B 107.5
C50 C49 H49B 107.5
H49A C49 H49B 107.0
C49 C50 H50A 109.5
C49 C50 H50B 109.5
H50A C50 H50B 109.5
C49 C50 H50C 109.5
H50A C50 H50C 109.5
H50B C50 H50C 109.5
C36 O5 C51 112.6(2)
O5 C51 C52 109.2(3)
O5 C51 H51A 109.8
C52 C51 H51A 109.8
O5 C51 H51B 109.8
C52 C51 H51B 109.8
H51A C51 H51B 108.3
C51 C52 C53 114.8(3)
C51 C52 H52A 108.6
C53 C52 H52A 108.6
C51 C52 H52B 108.6
C53 C52 H52B 108.6
H52A C52 H52B 107.6
C52 C53 H53A 109.5
C52 C53 H53B 109.5
H53A C53 H53B 109.5
C52 C53 H53C 109.5
H53A C53 H53C 109.5
H53B C53 H53C 109.5
C13 O1 C6 119.4(5)
C13 O1 C13B 35.2(5)
C6 O1 C13B 115.0(5)
C1 P1 C14 107.95(14)
C1 P1 C7 108.92(14)
C14 P1 C7 106.10(13)
C1 P1 B1 109.65(19)
C14 P1 B1 112.9(2)
C7 P1 B1 111.22(17)
P1 B1 H1A 109.5
P1 B1 H1B 109.5
H1A B1 H1B 109.5
P1 B1 H1C 109.5
H1A B1 H1C 109.5
H1B B1 H1C 109.5

loop_
_geom_bond_atom_site_label_1
_geom_bond_atom_site_label_2
_geom_bond_distance
C1 C6 1.388(5)
C1 C2 1.400(4)
C1 P1 1.808(3)
C2 C3 1.390(5)
C2 H2 0.9300
C3 C4 1.363(6)
C3 H3 0.9300
C4 C5 1.379(5)
C4 H4 0.9300
C5 C6 1.396(5)
C5 H5 0.9300
C6 O1 1.365(4)
C7 C12 1.386(4)
C7 C8 1.392(4)
C7 P1 1.818(3)
C8 C9 1.385(4)
C8 H8 0.9300
C9 C10 1.383(4)
C9 H9 0.9300
C10 C11 1.379(4)
C10 H10 0.9300
C11 C12 1.384(4)
C11 H11 0.9300
C12 H12 0.9300
C13 O1 1.359(9)
C13 H13A 0.9600
C13 H13B 0.9600
C13 H13C 0.9600
C13B O1 1.510(9)
C13B H13D 0.9600
C13B H13E 0.9600
C13B H13F 0.9600
C14 C15 1.398(4)
C14 C19 1.398(4)
C14 P1 1.815(3)
C15 C16 1.385(4)
C15 H15 0.9300
C16 C17 1.393(4)
C16 C41 1.526(4)
C17 O2 1.384(4)
C17 C18 1.402(4)
C18 C19 1.387(4)
C18 C20 1.514(4)
C19 H19 0.9300
C20 C21 1.517(4)
C20 H20A 0.9700
C20 H20B 0.9700
C21 C26 1.386(4)
C21 C22 1.401(4)
C22 O3A 1.391(4)
C22 C23 1.397(5)
C23 C24 1.386(4)
C23 C27 1.516(4)
C24 C25 1.374(4)
C24 H24 0.9300
C25 C26 1.393(5)
C25 H25 0.9300
C26 H26 0.9300
C27 C28 1.514(4)
C27 H27A 0.9700
C27 H27B 0.9700
C28 C33 1.388(4)
C28 C29 1.407(4)
C29 O4 1.378(3)
C29 C30 1.400(4)
C30 C31 1.393(4)
C30 C34 1.512(4)
C31 C32 1.382(4)
C31 H31 0.9300
C32 C33 1.377(5)
C32 H32 0.9300
C33 H33 0.9300
C34 C35 1.514(4)
C34 H34A 0.9700
C34 H34B 0.9700
C35 C40 1.387(4)
C35 C36 1.398(4)
C36 O5 1.388(3)
C36 C37 1.405(4)
C37 C38 1.388(4)
C37 C41 1.516(4)
C38 C39 1.394(4)
C38 H38 0.9300
C39 C40 1.369(4)
C39 H39 0.9300
C40 H40 0.9300
C41 H41A 0.9700
C41 H41B 0.9700
O2 C42 1.450(4)
C42 C43 1.497(5)
C42 H42A 0.9700
C42 H42B 0.9700
C43 C44 1.521(5)
C43 H43A 0.9700
C43 H43B 0.9700
C44 H44A 0.9600
C44 H44B 0.9600
C44 H44C 0.9600
O3A C45A 1.473(7)
C45A C46A 1.510(9)
C45A H45A 0.9700
C45A H45B 0.9700
C46A C47A 1.525(9)
C46A H46A 0.9700
C46A H46B 0.9700
C47A H47A 0.9600
C47A H47B 0.9600
C47A H47C 0.9600
C45B C46B 1.494(10)
C45B H45C 0.9700
C45B H45D 0.9700
C46B C47B 1.522(10)
C46B H46C 0.9700
C46B H46D 0.9700
C47B H47D 0.9600
C47B H47E 0.9600
C47B H47F 0.9600
O4 C48 1.421(4)
C48 C49 1.354(5)
C48 H48A 0.9700
C48 H48B 0.9700
C49 C50 1.500(5)
C49 H49A 0.9700
C49 H49B 0.9700
C50 H50A 0.9600
C50 H50B 0.9600
C50 H50C 0.9600
O5 C51 1.449(3)
C51 C52 1.501(4)
C51 H51A 0.9700
C51 H51B 0.9700
C52 C53 1.513(4)
C52 H52A 0.9700
C52 H52B 0.9700
C53 H53A 0.9600
C53 H53B 0.9600
C53 H53C 0.9600
P1 B1 1.892(4)
B1 H1A 1.1129
B1 H1B 1.1129
B1 H1C 1.1129
